data_7709790
loop_
_publ_author_name
'Valigura, Du\<san'
'Rajn\'ak, Cyril'
'Titi\<s, J\'an'
'Monco\<l, J\'an'
'Bie\'nko, Alina'
'Bo\<ca, Roman'

_publ_section_title
;
 Unusual slow magnetic relaxation in a mononuclear copper(ii) complex
;
_journal_name_full 'Dalton Transactions'
_journal_paper_doi 10.1039/D2DT00023G
_journal_year 2022
_chemical_formula_moiety 'C21 H17 Cu N5 O15'
_chemical_formula_sum 'C21 H17 Cu N5 O15'
_chemical_formula_weight 642.93
_space_group_crystal_system monoclinic
_space_group_IT_number 15
_space_group_name_Hall '-C 2yc'
_space_group_name_H-M_alt 'C 1 2/c 1'
_atom_sites_solution_hydrogens mixed
_atom_sites_solution_primary iterative
_audit_creation_date 2022-02-19
_audit_creation_method
;
Olex2 1.3
(compiled 2020.11.12 svn.r5f609507 for OlexSys, GUI svn.r6408)
;
_audit_update_record
;
2022-02-19 deposited with the CCDC.	2022-02-28 downloaded from the CCDC.
;
_cell_angle_alpha 90
_cell_angle_beta 90.3970(10)
_cell_angle_gamma 90
_cell_formula_units_Z 4
_cell_length_a 21.1547(4)
_cell_length_b 13.7108(3)
_cell_length_c 8.51570(10)
_cell_measurement_reflns_used 28708
_cell_measurement_temperature 295
_cell_measurement_theta_max 29.4758
_cell_measurement_theta_min 3.0714
_cell_volume 2469.90(8)
_computing_cell_refinement 'CrysAlisPro 1.171.39.46 (Rigaku OD, 2018)'
_computing_data_collection 'CrysAlisPro 1.171.39.46 (Rigaku OD, 2018)'
_computing_data_reduction 'CrysAlisPro 1.171.39.46 (Rigaku OD, 2018)'
_computing_molecular_graphics 'Olex2 1.3 (Dolomanov et al., 2009)'
_computing_publication_material 'Olex2 1.3 (Dolomanov et al., 2009)'
_computing_structure_refinement 'SHELXL 2018/3 (Sheldrick, 2015)'
_computing_structure_solution
;
Superflip  (Palatinus & Chapuis, 2007;Palatinus & van der Lee, 2008;
Palatinus et al., 2012)
;
_diffrn_ambient_temperature 295.0
_diffrn_detector_area_resol_mean 10.4340
_diffrn_measured_fraction_theta_full 0.998
_diffrn_measured_fraction_theta_max 0.953
_diffrn_measurement_details
;
#__ type_ start__ end____ width___ exp.time_
  1 omega  -87.00  -33.00   1.0000   10.0000
omega____ theta____ kappa____ phi______ omega'___ theta'___ frames
    -      -11.7511  -45.0000  240.0000    0.0000    0.0000 54

#__ type_ start__ end____ width___ exp.time_
  2 omega  -36.00   22.00   1.0000   10.0000
omega____ theta____ kappa____ phi______ omega'___ theta'___ frames
    -      -11.7511  -75.0000  120.0000    0.0000    0.0000 58

#__ type_ start__ end____ width___ exp.time_
  3 omega  -89.00  -32.00   1.0000   10.0000
omega____ theta____ kappa____ phi______ omega'___ theta'___ frames
    -      -11.7511  -75.0000    0.0000    0.0000    0.0000 57

#__ type_ start__ end____ width___ exp.time_
  4 omega  -36.00   16.00   1.0000   10.0000
omega____ theta____ kappa____ phi______ omega'___ theta'___ frames
    -      -11.7511  -45.0000  240.0000    0.0000    0.0000 52

#__ type_ start__ end____ width___ exp.time_
  5 omega  -87.00  -33.00   1.0000   10.0000
omega____ theta____ kappa____ phi______ omega'___ theta'___ frames
    -      -11.7511  -45.0000    0.0000    0.0000    0.0000 54

#__ type_ start__ end____ width___ exp.time_
  6 omega  -37.00   16.00   1.0000   10.0000
omega____ theta____ kappa____ phi______ omega'___ theta'___ frames
    -      -11.7511  -45.0000    0.0000    0.0000    0.0000 53

#__ type_ start__ end____ width___ exp.time_
  7 omega  -90.00  -32.00   1.0000   10.0000
omega____ theta____ kappa____ phi______ omega'___ theta'___ frames
    -      -11.7511  -75.0000  120.0000    0.0000    0.0000 58

#__ type_ start__ end____ width___ exp.time_
  8 omega  -45.00   12.00   1.0000   10.0000
omega____ theta____ kappa____ phi______ omega'___ theta'___ frames
    -      -11.7511   72.0000   56.0000    0.0000    0.0000 57

#__ type_ start__ end____ width___ exp.time_
  9 omega  -45.00   13.00   1.0000   10.0000
omega____ theta____ kappa____ phi______ omega'___ theta'___ frames
    -      -11.7511   75.0000    0.0000    0.0000    0.0000 58

#__ type_ start__ end____ width___ exp.time_
 10 omega  -39.00   14.00   1.0000   10.0000
omega____ theta____ kappa____ phi______ omega'___ theta'___ frames
    -      -11.7511   45.0000  240.0000    0.0000    0.0000 53

#__ type_ start__ end____ width___ exp.time_
 11 phi     92.00  150.00   1.0000   10.0000
omega____ theta____ kappa____ phi______ omega'___ theta'___ frames
  40.0000   11.8293    0.0000     -        0.0000    0.0000 58

#__ type_ start__ end____ width___ exp.time_
 12 omega    1.00   37.00   1.0000   10.0000
omega____ theta____ kappa____ phi______ omega'___ theta'___ frames
    -       11.8293   75.0000  120.0000    0.0000    0.0000 36

#__ type_ start__ end____ width___ exp.time_
 13 omega    1.00   55.00   1.0000   10.0000
omega____ theta____ kappa____ phi______ omega'___ theta'___ frames
    -       11.8293 -103.0000   88.0000    0.0000    0.0000 54

#__ type_ start__ end____ width___ exp.time_
 14 omega   34.00   87.00   1.0000   10.0000
omega____ theta____ kappa____ phi______ omega'___ theta'___ frames
    -       11.8293   45.0000  240.0000    0.0000    0.0000 53

#__ type_ start__ end____ width___ exp.time_
 15 omega   -5.00   52.00   1.0000   10.0000
omega____ theta____ kappa____ phi______ omega'___ theta'___ frames
    -       11.8293  -98.0000  342.0000    0.0000    0.0000 57

#__ type_ start__ end____ width___ exp.time_
 16 omega  -62.00  -34.00   1.0000   10.0000
omega____ theta____ kappa____ phi______ omega'___ theta'___ frames
    -       11.8293  -45.0000    0.0000    0.0000    0.0000 28

#__ type_ start__ end____ width___ exp.time_
 17 omega   19.00   69.00   1.0000   10.0000
omega____ theta____ kappa____ phi______ omega'___ theta'___ frames
    -       11.8293 -126.0000  160.0000    0.0000    0.0000 50

#__ type_ start__ end____ width___ exp.time_
 18 omega  -13.00   40.00   1.0000   10.0000
omega____ theta____ kappa____ phi______ omega'___ theta'___ frames
    -       11.8293  -45.0000  240.0000    0.0000    0.0000 53

#__ type_ start__ end____ width___ exp.time_
 19 omega  -11.00   17.00   1.0000   10.0000
omega____ theta____ kappa____ phi______ omega'___ theta'___ frames
    -       11.8293  -45.0000  120.0000    0.0000    0.0000 28

#__ type_ start__ end____ width___ exp.time_
 20 omega   41.00   69.00   1.0000   10.0000
omega____ theta____ kappa____ phi______ omega'___ theta'___ frames
    -       11.8293   45.0000  120.0000    0.0000    0.0000 28

#__ type_ start__ end____ width___ exp.time_
 21 omega   17.00   69.00   1.0000   10.0000
omega____ theta____ kappa____ phi______ omega'___ theta'___ frames
    -       11.8293 -124.0000  134.0000    0.0000    0.0000 52

#__ type_ start__ end____ width___ exp.time_
 22 omega   42.00   70.00   1.0000   10.0000
omega____ theta____ kappa____ phi______ omega'___ theta'___ frames
    -       11.8293 -127.0000  285.0000    0.0000    0.0000 28

#__ type_ start__ end____ width___ exp.time_
 23 omega   11.00   39.00   1.0000   10.0000
omega____ theta____ kappa____ phi______ omega'___ theta'___ frames
    -       11.8293  -45.0000    0.0000    0.0000    0.0000 28

#__ type_ start__ end____ width___ exp.time_
 24 omega   -1.00   27.00   1.0000   10.0000
omega____ theta____ kappa____ phi______ omega'___ theta'___ frames
    -       11.8293 -104.0000  143.0000    0.0000    0.0000 28

#__ type_ start__ end____ width___ exp.time_
 25 omega  -39.00   14.00   1.0000   10.0000
omega____ theta____ kappa____ phi______ omega'___ theta'___ frames
    -      -11.7511   45.0000  120.0000    0.0000    0.0000 53

#__ type_ start__ end____ width___ exp.time_
 26 omega   19.00   70.00   1.0000   10.0000
omega____ theta____ kappa____ phi______ omega'___ theta'___ frames
    -       11.8293 -126.0000  160.0000    0.0000    0.0000 51

#__ type_ start__ end____ width___ exp.time_
 27 omega   -5.00   53.00   1.0000   10.0000
omega____ theta____ kappa____ phi______ omega'___ theta'___ frames
    -       11.8293  -98.0000  342.0000    0.0000    0.0000 58

#__ type_ start__ end____ width___ exp.time_
 28 phi   -180.00 -118.00   1.0000   10.0000
omega____ theta____ kappa____ phi______ omega'___ theta'___ frames
 -40.0000  -11.7511    0.0000     -        0.0000    0.0000 62

#__ type_ start__ end____ width___ exp.time_
 29 phi   -122.00  -59.00   1.0000   10.0000
omega____ theta____ kappa____ phi______ omega'___ theta'___ frames
 -40.0000  -11.7511    0.0000     -        0.0000    0.0000 63

#__ type_ start__ end____ width___ exp.time_
 30 phi    -62.00    1.00   1.0000   10.0000
omega____ theta____ kappa____ phi______ omega'___ theta'___ frames
 -40.0000  -11.7511    0.0000     -        0.0000    0.0000 63

#__ type_ start__ end____ width___ exp.time_
 31 phi     -2.00   30.00   1.0000   10.0000
omega____ theta____ kappa____ phi______ omega'___ theta'___ frames
 -40.0000  -11.7511    0.0000     -        0.0000    0.0000 32
;
_diffrn_measurement_device_type 'Rigaku OD Gemini R'
_diffrn_measurement_method '\w scans'
_diffrn_radiation_type MoK\a
_diffrn_radiation_wavelength 0.71069
_diffrn_reflns_av_R_equivalents 0.0188
_diffrn_reflns_av_unetI/netI 0.0143
_diffrn_reflns_Laue_measured_fraction_full 0.998
_diffrn_reflns_Laue_measured_fraction_max 0.953
_diffrn_reflns_limit_h_max 29
_diffrn_reflns_limit_h_min -29
_diffrn_reflns_limit_k_max 18
_diffrn_reflns_limit_k_min -18
_diffrn_reflns_limit_l_max 11
_diffrn_reflns_limit_l_min -11
_diffrn_reflns_number 48688
_diffrn_reflns_point_group_measured_fraction_full 0.998
_diffrn_reflns_point_group_measured_fraction_max 0.953
_diffrn_reflns_theta_full 25.240
_diffrn_reflns_theta_max 29.592
_diffrn_reflns_theta_min 3.249
_exptl_absorpt_coefficient_mu 0.975
_exptl_absorpt_correction_T_max 0.864
_exptl_absorpt_correction_T_min 0.687
_exptl_absorpt_correction_type analytical
_exptl_absorpt_process_details
;
SADABS v.2.10 (Bruker,2003) was used for absorption correction.
R(int) was 0.0284 before and 0.0229 after correction.
The Ratio of minimum to maximum transmission is 0.8276.
The \l/2 correction factor is 0.0015.
;
_exptl_crystal_colour blue
_exptl_crystal_colour_primary blue
_exptl_crystal_density_diffrn 1.729
_exptl_crystal_description block
_exptl_crystal_F_000 1308
_exptl_crystal_size_max 0.5604
_exptl_crystal_size_mid 0.3749
_exptl_crystal_size_min 0.182
_refine_diff_density_max 0.619
_refine_diff_density_min -0.480
_refine_diff_density_rms 0.055
_refine_ls_extinction_coef 0.0005(2)
_refine_ls_extinction_expression Fc^*^=kFc[1+0.001xFc^2^\l^3^/sin(2\q)]^-1/4^
_refine_ls_extinction_method 'SHELXL-2018/3 (Sheldrick 2018)'
_refine_ls_goodness_of_fit_ref 1.073
_refine_ls_hydrogen_treatment constr
_refine_ls_matrix_type full
_refine_ls_number_parameters 197
_refine_ls_number_reflns 3303
_refine_ls_number_restraints 0
_refine_ls_restrained_S_all 1.073
_refine_ls_R_factor_all 0.0523
_refine_ls_R_factor_gt 0.0324
_refine_ls_shift/su_max 0.000
_refine_ls_shift/su_mean 0.000
_refine_ls_structure_factor_coef Fsqd
_refine_ls_weighting_details 'w=1/[\s^2^(Fo^2^)+(0.0496P)^2^+1.8844P] where P=(Fo^2^+2Fc^2^)/3'
_refine_ls_weighting_scheme calc
_refine_ls_wR_factor_gt 0.0857
_refine_ls_wR_factor_ref 0.0945
_reflns_Friedel_coverage 0.000
_reflns_number_gt 2554
_reflns_number_total 3303
_reflns_threshold_expression 'I > 2\s(I)'
_cod_data_source_file d2dt00023g2.cif
_cod_data_source_block 1_295k
_cod_database_code 7709790
_shelx_shelxl_version_number 2018/3
_shelx_space_group_comment
;
The symmetry employed for this shelxl refinement is uniquely defined
by the following loop, which should always be used as a source of
symmetry information in preference to the above space-group names.
They are only intended as comments.
;
_shelx_estimated_absorpt_t_max 0.843
_shelx_estimated_absorpt_t_min 0.611
_olex2_refinement_description
;
1. Fixed Uiso
 At 1.2 times of:
  All C(H) groups, All C(H,H) groups
 At 1.5 times of:
  All O(H) groups
2. Others
 Fixed Sof: O1W(0.5)
3.a Riding coordinates:
 O1(H1), O1W(H1W)
3.b Secondary CH2 refined with riding coordinates:
 C1(H1A,H1B)
3.c Aromatic/amide H refined with riding coordinates:
 C3(H3), C4(H4), C7(H7), C9(H9), C11(H11)
;
_olex2_submission_special_instructions 'No special instructions were received'

loop_
_space_group_symop_operation_xyz
'x, y, z'
'-x, y, -z+1/2'
'x+1/2, y+1/2, z'
'-x+1/2, y+1/2, -z+1/2'
'-x, -y, -z'
'x, -y, z-1/2'
'-x+1/2, -y+1/2, -z'
'x+1/2, -y+1/2, z-1/2'

loop_
_atom_site_label
_atom_site_type_symbol
_atom_site_fract_x
_atom_site_fract_y
_atom_site_fract_z
_atom_site_U_iso_or_equiv
_atom_site_adp_type
_atom_site_occupancy
_atom_site_site_symmetry_order
_atom_site_calc_flag
_atom_site_refinement_flags_posn
_atom_site_refinement_flags_adp
_atom_site_refinement_flags_occupancy
_atom_site_disorder_assembly
_atom_site_disorder_group
Cu1 Cu 1.000000 0.39969(2) 0.750000 0.03174(11) Uani 1 2 d S T P . .
N1 N 1.000000 0.25427(14) 0.750000 0.0285(4) Uani 1 2 d S T P . .
N2 N 0.63217(8) 0.39120(13) 0.6833(2) 0.0468(4) Uani 1 1 d . . . . .
N3 N 0.75567(10) 0.34515(14) 0.2036(2) 0.0522(4) Uani 1 1 d . . . . .
O1 O 0.95508(6) 0.36252(9) 0.99860(14) 0.0362(3) Uani 1 1 d . . . . .
H1 H 0.920894 0.385849 1.023614 0.054 Uiso 1 1 d R U . . .
O2 O 0.91667(6) 0.39796(9) 0.64187(16) 0.0395(3) Uani 1 1 d . . . . .
O3 O 0.85776(7) 0.42822(13) 0.85426(16) 0.0529(4) Uani 1 1 d . . . . .
O4 O 0.63050(7) 0.42722(14) 0.8130(2) 0.0621(4) Uani 1 1 d . . . . .
O5 O 0.58625(7) 0.35796(17) 0.6164(2) 0.0772(6) Uani 1 1 d . . . . .
O6 O 0.70758(10) 0.35587(18) 0.1273(2) 0.0838(6) Uani 1 1 d . . . . .
O7 O 0.80583(10) 0.31899(18) 0.1509(2) 0.0840(6) Uani 1 1 d . . . . .
C1 C 0.94614(10) 0.26056(15) 1.0057(2) 0.0462(5) Uani 1 1 d . . . . .
H1A H 0.901145 0.247209 1.009454 0.055 Uiso 1 1 calc R U . . .
H1B H 0.964861 0.236410 1.102425 0.055 Uiso 1 1 calc R U . . .
C2 C 0.97407(7) 0.20511(13) 0.86973(18) 0.0317(3) Uani 1 1 d . . . . .
C3 C 0.97244(9) 0.10444(13) 0.8715(2) 0.0382(4) Uani 1 1 d . . . . .
H3 H 0.953040 0.071411 0.953522 0.046 Uiso 1 1 calc R U . . .
C4 C 1.000000 0.05339(19) 0.750000 0.0405(6) Uani 1 2 d S T P . .
H4 H 1.000001 -0.014435 0.750001 0.049 Uiso 1 2 calc R U P . .
C5 C 0.86505(8) 0.40912(13) 0.7132(2) 0.0363(4) Uani 1 1 d . . . . .
C6 C 0.80564(8) 0.39619(12) 0.6157(2) 0.0328(3) Uani 1 1 d . . . . .
C7 C 0.74769(8) 0.40085(12) 0.6902(2) 0.0351(4) Uani 1 1 d . . . . .
H7 H 0.745457 0.412800 0.797562 0.042 Uiso 1 1 calc R U . . .
C9 C 0.69405(9) 0.36926(14) 0.4429(2) 0.0399(4) Uani 1 1 d . . . . .
H9 H 0.656931 0.360693 0.385340 0.048 Uiso 1 1 calc R U . . .
C10 C 0.75266(9) 0.36451(13) 0.3736(2) 0.0378(4) Uani 1 1 d . . . . .
C11 C 0.80855(8) 0.37719(13) 0.4558(2) 0.0359(4) Uani 1 1 d . . . . .
H11 H 0.847272 0.373093 0.405193 0.043 Uiso 1 1 calc R U . . .
C16 C 0.69345(8) 0.38745(13) 0.6024(2) 0.0372(4) Uani 1 1 d . . . . .
O1W O 0.9889(3) 0.54088(16) 0.7656(10) 0.0414(14) Uani 0.5 1 d . . P . .
H1W H 1.013571 0.572984 0.819430 0.062 Uiso 1 1 d R U . . .

loop_
_atom_site_aniso_label
_atom_site_aniso_U_11
_atom_site_aniso_U_22
_atom_site_aniso_U_33
_atom_site_aniso_U_23
_atom_site_aniso_U_13
_atom_site_aniso_U_12
Cu1 0.03163(17) 0.03126(17) 0.03224(17) 0.000 -0.00680(11) 0.000
N1 0.0252(9) 0.0335(10) 0.0268(9) 0.000 -0.0031(7) 0.000
N2 0.0332(8) 0.0537(10) 0.0536(10) 0.0027(8) 0.0007(7) 0.0041(7)
N3 0.0637(12) 0.0561(11) 0.0367(8) -0.0026(7) -0.0068(8) -0.0047(9)
O1 0.0376(6) 0.0387(6) 0.0324(6) -0.0060(5) -0.0031(5) 0.0044(5)
O2 0.0303(6) 0.0494(8) 0.0386(7) -0.0045(5) -0.0067(5) 0.0062(5)
O3 0.0425(7) 0.0769(10) 0.0392(8) -0.0151(7) -0.0103(6) 0.0175(7)
O4 0.0456(8) 0.0854(12) 0.0553(10) -0.0069(9) 0.0109(7) 0.0052(8)
O5 0.0324(8) 0.1153(16) 0.0839(13) -0.0176(12) -0.0038(8) -0.0094(9)
O6 0.0825(13) 0.1217(17) 0.0468(10) -0.0158(10) -0.0276(9) 0.0102(12)
O7 0.0734(12) 0.135(2) 0.0442(9) -0.0160(10) 0.0130(9) 0.0001(12)
C1 0.0556(11) 0.0438(11) 0.0395(10) -0.0003(8) 0.0131(9) 0.0013(9)
C2 0.0284(7) 0.0376(9) 0.0290(8) 0.0020(6) -0.0003(6) 0.0013(6)
C3 0.0408(9) 0.0377(9) 0.0361(9) 0.0058(7) 0.0039(7) -0.0013(7)
C4 0.0446(14) 0.0308(12) 0.0460(14) 0.000 0.0010(11) 0.000
C5 0.0328(8) 0.0377(9) 0.0384(9) -0.0051(7) -0.0063(7) 0.0068(7)
C6 0.0315(8) 0.0321(8) 0.0348(8) -0.0009(6) -0.0050(7) 0.0034(6)
C7 0.0351(9) 0.0358(9) 0.0344(9) -0.0016(7) -0.0027(7) 0.0046(7)
C9 0.0375(9) 0.0394(9) 0.0427(10) 0.0016(8) -0.0113(8) -0.0006(7)
C10 0.0441(10) 0.0359(9) 0.0333(9) 0.0007(7) -0.0051(7) -0.0006(7)
C11 0.0348(8) 0.0361(9) 0.0368(9) 0.0013(7) -0.0007(7) 0.0011(7)
C16 0.0304(8) 0.0392(9) 0.0418(10) 0.0019(7) -0.0014(7) 0.0033(7)
O1W 0.061(4) 0.0320(10) 0.031(3) 0.0009(13) -0.016(3) -0.0023(13)

loop_
_atom_type_symbol
_atom_type_description
_atom_type_scat_dispersion_real
_atom_type_scat_dispersion_imag
_atom_type_scat_source
C C 0.0033 0.0016 'International Tables Vol C Tables 4.2.6.8 and 6.1.1.4'
H H 0.0000 0.0000 'International Tables Vol C Tables 4.2.6.8 and 6.1.1.4'
Cu Cu 0.3201 1.2651 'International Tables Vol C Tables 4.2.6.8 and 6.1.1.4'
N N 0.0061 0.0033 'International Tables Vol C Tables 4.2.6.8 and 6.1.1.4'
O O 0.0106 0.0060 'International Tables Vol C Tables 4.2.6.8 and 6.1.1.4'

loop_
_geom_angle_atom_site_label_1
_geom_angle_atom_site_label_2
_geom_angle_atom_site_label_3
_geom_angle
_geom_angle_site_symmetry_1
_geom_angle_site_symmetry_3
_geom_angle_publ_flag
N1 Cu1 O1 77.64(3) . . ?
N1 Cu1 O1 77.64(3) . 2_756 ?
O1 Cu1 O1 155.29(6) 2_756 . ?
O2 Cu1 N1 89.31(4) 2_756 . ?
O2 Cu1 N1 89.31(4) . . ?
O2 Cu1 O1 92.94(5) . . ?
O2 Cu1 O1 92.94(5) 2_756 2_756 ?
O2 Cu1 O1 86.76(5) . 2_756 ?
O2 Cu1 O1 86.76(5) 2_756 . ?
O2 Cu1 O2 178.63(8) 2_756 . ?
O1W Cu1 N1 172.06(14) 2_756 . ?
O1W Cu1 N1 172.06(13) . . ?
O1W Cu1 O1 108.7(2) . 2_756 ?
O1W Cu1 O1 95.91(19) 2_756 2_756 ?
O1W Cu1 O1 95.91(19) . . ?
O1W Cu1 O1 108.7(2) 2_756 . ?
O1W Cu1 O2 86.4(3) 2_756 2_756 ?
O1W Cu1 O2 95.0(3) 2_756 . ?
O1W Cu1 O2 95.0(3) . 2_756 ?
O1W Cu1 O2 86.4(3) . . ?
O1W Cu1 O1W 15.9(3) 2_756 . ?
C2 N1 Cu1 120.14(10) 2_756 . ?
C2 N1 Cu1 120.14(10) . . ?
C2 N1 C2 119.7(2) . 2_756 ?
O4 N2 O5 123.64(19) . . ?
O4 N2 C16 118.18(17) . . ?
O5 N2 C16 118.18(18) . . ?
O6 N3 C10 117.6(2) . . ?
O7 N3 O6 124.9(2) . . ?
O7 N3 C10 117.56(18) . . ?
Cu1 O1 H1 120.3 . . ?
C1 O1 Cu1 107.71(10) . . ?
C1 O1 H1 104.9 . . ?
C5 O2 Cu1 122.98(12) . . ?
O1 C1 H1A 108.7 . . ?
O1 C1 H1B 108.7 . . ?
O1 C1 C2 114.38(15) . . ?
H1A C1 H1B 107.6 . . ?
C2 C1 H1A 108.7 . . ?
C2 C1 H1B 108.7 . . ?
N1 C2 C1 119.60(16) . . ?
N1 C2 C3 121.38(16) . . ?
C3 C2 C1 119.02(15) . . ?
C2 C3 H3 120.4 . . ?
C2 C3 C4 119.16(17) . . ?
C4 C3 H3 120.4 . . ?
C3 C4 C3 119.1(2) 2_756 . ?
C3 C4 H4 120.4 . . ?
C3 C4 H4 120.4 2_756 . ?
O2 C5 C6 116.13(16) . . ?
O3 C5 O2 127.24(17) . . ?
O3 C5 C6 116.62(16) . . ?
C7 C6 C5 118.55(15) . . ?
C7 C6 C11 120.22(16) . . ?
C11 C6 C5 121.21(16) . . ?
C6 C7 H7 120.6 . . ?
C16 C7 C6 118.77(17) . . ?
C16 C7 H7 120.6 . . ?
C10 C9 H9 121.8 . . ?
C10 C9 C16 116.34(16) . . ?
C16 C9 H9 121.8 . . ?
C9 C10 N3 118.30(17) . . ?
C9 C10 C11 123.15(17) . . ?
C11 C10 N3 118.55(17) . . ?
C6 C11 H11 120.7 . . ?
C10 C11 C6 118.51(17) . . ?
C10 C11 H11 120.7 . . ?
C7 C16 N2 118.27(17) . . ?
C7 C16 C9 123.01(17) . . ?
C9 C16 N2 118.71(16) . . ?
Cu1 O1W H1W 119.6 . . ?
Cu1 O1W H1W 117.6(8) . 2_756 ?
O1W O1W Cu1 82.06(13) 2_756 . ?
O1W O1W H1W 68.3(14) 2_756 2_756 ?
O1W O1W H1W 74.0 2_756 . ?
H1W O1W H1W 103.6 . 2_756 ?

loop_
_geom_bond_atom_site_label_1
_geom_bond_atom_site_label_2
_geom_bond_distance
_geom_bond_site_symmetry_2
_geom_bond_publ_flag
Cu1 N1 1.994(2) . ?
Cu1 O1 2.3817(12) . ?
Cu1 O1 2.3817(12) 2_756 ?
Cu1 O2 1.9833(12) . ?
Cu1 O2 1.9833(12) 2_756 ?
Cu1 O1W 1.955(2) 2_756 ?
Cu1 O1W 1.955(2) . ?
N1 C2 1.3426(19) 2_756 ?
N1 C2 1.3426(19) . ?
N2 O4 1.211(2) . ?
N2 O5 1.212(2) . ?
N2 C16 1.473(2) . ?
N3 O6 1.213(2) . ?
N3 O7 1.210(3) . ?
N3 C10 1.473(3) . ?
O1 H1 0.8203 . ?
O1 C1 1.412(2) . ?
O2 C5 1.263(2) . ?
O3 C5 1.240(2) . ?
C1 H1A 0.9700 . ?
C1 H1B 0.9700 . ?
C1 C2 1.509(2) . ?
C2 C3 1.381(2) . ?
C3 H3 0.9300 . ?
C3 C4 1.382(2) . ?
C4 H4 0.9300 . ?
C5 C6 1.512(2) . ?
C6 C7 1.386(3) . ?
C6 C11 1.388(3) . ?
C7 H7 0.9300 . ?
C7 C16 1.378(2) . ?
C9 H9 0.9300 . ?
C9 C10 1.378(3) . ?
C9 C16 1.381(3) . ?
C10 C11 1.381(2) . ?
C11 H11 0.9300 . ?
O1W O1W 0.540(9) 2_756 ?
O1W H1W 0.8200 . ?
O1W H1W 0.848(15) 2_756 ?

loop_
_geom_torsion_atom_site_label_1
_geom_torsion_atom_site_label_2
_geom_torsion_atom_site_label_3
_geom_torsion_atom_site_label_4
_geom_torsion
_geom_torsion_site_symmetry_1
_geom_torsion_site_symmetry_2
_geom_torsion_site_symmetry_3
_geom_torsion_site_symmetry_4
_geom_torsion_publ_flag
Cu1 N1 C2 C1 -1.23(17) . . . . ?
Cu1 N1 C2 C3 178.89(12) . . . . ?
Cu1 O1 C1 C2 7.38(19) . . . . ?
Cu1 O2 C5 O3 4.7(3) . . . . ?
Cu1 O2 C5 C6 -174.33(11) . . . . ?
N1 C2 C3 C4 2.2(2) . . . . ?
N3 C10 C11 C6 179.50(17) . . . . ?
O1 C1 C2 N1 -5.1(2) . . . . ?
O1 C1 C2 C3 174.83(16) . . . . ?
O2 C5 C6 C7 175.55(16) . . . . ?
O2 C5 C6 C11 -2.6(2) . . . . ?
O3 C5 C6 C7 -3.6(2) . . . . ?
O3 C5 C6 C11 178.30(17) . . . . ?
O4 N2 C16 C7 16.6(3) . . . . ?
O4 N2 C16 C9 -164.39(19) . . . . ?
O5 N2 C16 C7 -163.3(2) . . . . ?
O5 N2 C16 C9 15.7(3) . . . . ?
O6 N3 C10 C9 16.1(3) . . . . ?
O6 N3 C10 C11 -163.8(2) . . . . ?
O7 N3 C10 C9 -163.3(2) . . . . ?
O7 N3 C10 C11 16.8(3) . . . . ?
C1 C2 C3 C4 -177.68(15) . . . . ?
C2 N1 C2 C1 178.77(17) 2_756 . . . ?
C2 N1 C2 C3 -1.12(12) 2_756 . . . ?
C2 C3 C4 C3 -1.06(11) . . . 2_756 ?
C5 C6 C7 C16 -178.90(16) . . . . ?
C5 C6 C11 C10 178.95(16) . . . . ?
C6 C7 C16 N2 179.16(15) . . . . ?
C6 C7 C16 C9 0.2(3) . . . . ?
C7 C6 C11 C10 0.9(3) . . . . ?
C9 C10 C11 C6 -0.4(3) . . . . ?
C10 C9 C16 N2 -178.69(16) . . . . ?
C10 C9 C16 C7 0.3(3) . . . . ?
C11 C6 C7 C16 -0.8(2) . . . . ?
C16 C9 C10 N3 179.93(17) . . . . ?
C16 C9 C10 C11 -0.2(3) . . . . ?
